data_7059626
loop_
_publ_author_name
'Bo\<ca, Miroslav'
'Molokeev, Maxim'
'Rakhmatullin, Aydar'
'Kub\'ikov\'a, Blanka'
'Netriov\'a, Zuzana'

_publ_section_title
;
 The structure of the metastable K18Ta5Zr5F63 phase
;
_journal_issue 22
_journal_name_full 'New Journal of Chemistry'
_journal_page_first 9264
_journal_page_last 9270
_journal_paper_doi 10.1039/D0NJ02428G
_journal_volume 44
_journal_year 2020
_chemical_formula_sum 'F63 K18 Ta5.18 Zr4.82'
_chemical_formula_weight 3277.80
_space_group_crystal_system hexagonal
_space_group_IT_number 176
_space_group_name_Hall '-P 6c'
_space_group_name_H-M_alt 'P 63/m'
_audit_creation_method SHELXL-2014/7
_audit_update_record
;
2019-11-11 deposited with the CCDC.	2020-05-19 downloaded from the CCDC.
;
_cell_angle_alpha 90
_cell_angle_beta 90
_cell_angle_gamma 120
_cell_formula_units_Z 1
_cell_length_a 17.3782(8)
_cell_length_b 17.3782(8)
_cell_length_c 5.8377(3)
_cell_measurement_reflns_used 22649
_cell_measurement_temperature 296(2)
_cell_measurement_theta_max 30.536
_cell_measurement_theta_min 2.344
_cell_volume 1526.80(13)
_computing_cell_refinement 'APEX2 (Bruker, 2003-2008)'
_computing_data_collection 'APEX2 (Bruker, 2003-2008)'
_computing_data_reduction 'SAINT (Bruker, 2009)'
_computing_molecular_graphics 'DIAMOND (Brandenburg, 2005)'
_computing_publication_material 'publCIF (Westrip, 2009)'
_computing_structure_refinement 'SHELXL-2014/7 (Sheldrick, 2014)'
_computing_structure_solution 'SHELXS-2014 (Sheldrick, 2014)'
_diffrn_ambient_temperature 296(2)
_diffrn_measured_fraction_theta_full 0.999
_diffrn_measured_fraction_theta_max 0.999
_diffrn_measurement_device_type 'Bruker PHOTON2 CCD'
_diffrn_measurement_method '\f and \w scans'
_diffrn_radiation_type MoK\a
_diffrn_radiation_wavelength 0.71073
_diffrn_reflns_av_R_equivalents 0.0583
_diffrn_reflns_av_unetI/netI 0.0234
_diffrn_reflns_Laue_measured_fraction_full 0.999
_diffrn_reflns_Laue_measured_fraction_max 0.999
_diffrn_reflns_limit_h_max 24
_diffrn_reflns_limit_h_min -24
_diffrn_reflns_limit_k_max 24
_diffrn_reflns_limit_k_min -24
_diffrn_reflns_limit_l_max 8
_diffrn_reflns_limit_l_min -8
_diffrn_reflns_number 22649
_diffrn_reflns_point_group_measured_fraction_full 0.999
_diffrn_reflns_point_group_measured_fraction_max 0.999
_diffrn_reflns_theta_full 25.000
_diffrn_reflns_theta_max 30.536
_diffrn_reflns_theta_min 2.344
_exptl_absorpt_coefficient_mu 11.458
_exptl_absorpt_correction_T_max 0.7453
_exptl_absorpt_correction_T_min 0.5782
_exptl_absorpt_correction_type multi-scan
_exptl_absorpt_process_details
;
SADABS-2004/1. Bruker AXS Inc., Madison, Wisconsin, USA, 2004
;
_exptl_crystal_colour colorless
_exptl_crystal_density_diffrn 3.565
_exptl_crystal_description block
_exptl_crystal_F_000 1475
_exptl_crystal_size_max 0.3
_exptl_crystal_size_mid 0.2
_exptl_crystal_size_min 0.15
_refine_diff_density_max 2.423
_refine_diff_density_min -2.832
_refine_diff_density_rms 0.433
_refine_ls_extinction_coef 0.0009(3)
_refine_ls_extinction_expression Fc^*^=kFc[1+0.001xFc^2^\l^3^/sin(2\q)]^-1/4^
_refine_ls_extinction_method 'SHELXL-2014/7 (Sheldrick 2014'
_refine_ls_goodness_of_fit_ref 1.223
_refine_ls_hydrogen_treatment undef
_refine_ls_matrix_type full
_refine_ls_number_parameters 60
_refine_ls_number_reflns 1702
_refine_ls_number_restraints 0
_refine_ls_restrained_S_all 1.223
_refine_ls_R_factor_all 0.0873
_refine_ls_R_factor_gt 0.0855
_refine_ls_shift/su_max 0.000
_refine_ls_shift/su_mean 0.000
_refine_ls_structure_factor_coef Fsqd
_refine_ls_weighting_details 'w=1/[\s^2^(Fo^2^)+(0.0760P)^2^+58.0132P] where P=(Fo^2^+2Fc^2^)/3'
_refine_ls_weighting_scheme calc
_refine_ls_wR_factor_gt 0.2241
_refine_ls_wR_factor_ref 0.2251
_reflns_Friedel_coverage 0.000
_reflns_number_gt 1647
_reflns_number_total 1702
_reflns_threshold_expression 'I > 2\s(I)'
_cod_data_source_file d0nj02428g5.cif
_cod_data_source_block n94
_cod_depositor_comments
;Adding full bibliography for 7059626.cif.

 Adding full bibliography for 7059626.cif.
;
_cod_original_cell_volume 1526.80(16)
_cod_database_code 7059626
_shelx_shelxl_version_number 2014/7
_shelx_space_group_comment
;
The symmetry employed for this shelxl refinement is uniquely defined
by the following loop, which should always be used as a source of
symmetry information in preference to the above space-group names.
They are only intended as comments.
;

loop_
_space_group_symop_operation_xyz
'x, y, z'
'x-y, x, z+1/2'
'-y, x-y, z'
'-x, -y, z+1/2'
'-x+y, -x, z'
'y, -x+y, z+1/2'
'-x, -y, -z'
'-x+y, -x, -z-1/2'
'y, -x+y, -z'
'x, y, -z-1/2'
'x-y, x, -z'
'-y, x-y, -z-1/2'

loop_
_atom_site_label
_atom_site_type_symbol
_atom_site_fract_x
_atom_site_fract_y
_atom_site_fract_z
_atom_site_U_iso_or_equiv
_atom_site_adp_type
_atom_site_occupancy
_atom_site_site_symmetry_order
_atom_site_calc_flag
_atom_site_refinement_flags_posn
_atom_site_refinement_flags_adp
_atom_site_refinement_flags_occupancy
_atom_site_disorder_assembly
_atom_site_disorder_group
Ta1 Ta 0.34021(9) 0.32871(11) 0.7500 0.0277(4) Uani 0.69(2) 2 d S T P . .
Zr1 Zr 0.34021(9) 0.32871(11) 0.7500 0.0277(4) Uani 0.31(2) 2 d S T P . .
Ta2 Ta 0.6667 0.3333 0.7500 0.0289(7) Uani 0.52(2) 6 d S T P . .
Zr2 Zr 0.6667 0.3333 0.7500 0.0289(7) Uani 0.48(2) 6 d S T P . .
Zr3 Zr 0.0000 0.0000 0.2500 0.0440(16) Uani 1 6 d S T P . .
K1 K 0.2674(4) 0.4220(4) 0.2500 0.0369(13) Uani 1 2 d S T P . .
K2 K 0.5379(5) 0.4026(5) 0.2500 0.0482(17) Uani 1 2 d S T P . .
K3 K 0.2295(10) 0.1487(8) 0.2500 0.104(5) Uani 1 2 d S T P . .
F1 F 0.2440(9) 0.2843(9) 0.524(3) 0.061(4) Uiso 1 1 d . . . . .
F2 F 0.402(2) 0.4231(19) 0.504(7) 0.132(9) Uiso 1 1 d . . . . .
F3 F 0.3903(13) 0.2822(12) 0.543(4) 0.099(6) Uiso 1 1 d . . . . .
F4 F 0.296(2) 0.409(3) 0.7500 0.124(12) Uiso 1 2 d S . P . .
F5 F 0.227(4) 0.194(4) 0.7500 0.081(14) Uiso 0.5 2 d S . P . .
F6 F 0.5727(16) 0.2609(16) 0.554(5) 0.127(8) Uiso 1 1 d . . . . .
F7 F 0.091(3) 0.079(3) 0.051(8) 0.092(12) Uiso 0.5 1 d . . P . .

loop_
_atom_site_aniso_label
_atom_site_aniso_U_11
_atom_site_aniso_U_22
_atom_site_aniso_U_33
_atom_site_aniso_U_23
_atom_site_aniso_U_13
_atom_site_aniso_U_12
Ta1 0.0293(6) 0.0323(7) 0.0237(5) 0.000 0.000 0.0170(6)
Zr1 0.0293(6) 0.0323(7) 0.0237(5) 0.000 0.000 0.0170(6)
Ta2 0.0274(8) 0.0274(8) 0.0319(12) 0.000 0.000 0.0137(4)
Zr2 0.0274(8) 0.0274(8) 0.0319(12) 0.000 0.000 0.0137(4)
Zr3 0.0319(16) 0.0319(16) 0.068(4) 0.000 0.000 0.0159(8)
K1 0.040(3) 0.025(2) 0.039(3) 0.000 0.000 0.011(2)
K2 0.045(3) 0.050(3) 0.032(3) 0.000 0.000 0.011(3)
K3 0.237(15) 0.131(9) 0.039(4) 0.000 0.000 0.163(11)

loop_
_atom_type_symbol
_atom_type_description
_atom_type_scat_dispersion_real
_atom_type_scat_dispersion_imag
_atom_type_scat_source
F F 0.0171 0.0103 'International Tables Vol C Tables 4.2.6.8 and 6.1.1.4'
K K 0.2009 0.2494 'International Tables Vol C Tables 4.2.6.8 and 6.1.1.4'
Ta Ta -0.7052 6.5227 'International Tables Vol C Tables 4.2.6.8 and 6.1.1.4'
Zr Zr -2.9673 0.5597 'International Tables Vol C Tables 4.2.6.8 and 6.1.1.4'

loop_
_geom_angle_atom_site_label_1
_geom_angle_atom_site_label_2
_geom_angle_atom_site_label_3
_geom_angle
_geom_angle_site_symmetry_1
_geom_angle_site_symmetry_3
_geom_angle_publ_flag
F3 Ta1 F3 79.6(14) . 10_557 ?
F3 Ta1 F1 83.4(8) . . ?
F3 Ta1 F1 138.2(7) 10_557 . ?
F3 Ta1 F1 138.2(7) . 10_557 ?
F3 Ta1 F1 83.4(8) 10_557 10_557 ?
F1 Ta1 F1 84.5(9) . 10_557 ?
F3 Ta1 F4 139.0(7) . . ?
F3 Ta1 F4 139.0(7) 10_557 . ?
F1 Ta1 F4 73.2(9) . . ?
F1 Ta1 F4 73.2(9) 10_557 . ?
F3 Ta1 F5 84.5(12) . . ?
F3 Ta1 F5 84.5(12) 10_557 . ?
F1 Ta1 F5 56.0(10) . . ?
F1 Ta1 F5 56.0(10) 10_557 . ?
F4 Ta1 F5 107.9(18) . . ?
F3 Ta1 F2 128.5(10) . 10_557 ?
F3 Ta1 F2 73.7(10) 10_557 10_557 ?
F1 Ta1 F2 142.9(8) . 10_557 ?
F1 Ta1 F2 81.3(10) 10_557 10_557 ?
F4 Ta1 F2 69.9(10) . 10_557 ?
F5 Ta1 F2 134.1(10) . 10_557 ?
F3 Ta1 F2 73.7(10) . . ?
F3 Ta1 F2 128.5(10) 10_557 . ?
F1 Ta1 F2 81.3(10) . . ?
F1 Ta1 F2 142.8(8) 10_557 . ?
F4 Ta1 F2 69.9(10) . . ?
F5 Ta1 F2 134.1(10) . . ?
F2 Ta1 F2 90(2) 10_557 . ?
F3 Ta1 K1 90.7(7) . . ?
F3 Ta1 K1 169.7(7) 10_557 . ?
F1 Ta1 K1 42.3(4) . . ?
F1 Ta1 K1 106.3(4) 10_557 . ?
F4 Ta1 K1 49.57(12) . . ?
F5 Ta1 K1 98.0(9) . . ?
F2 Ta1 K1 110.5(8) 10_557 . ?
F2 Ta1 K1 43.9(9) . . ?
F3 Ta1 K1 169.7(7) . 1_556 ?
F3 Ta1 K1 90.7(7) 10_557 1_556 ?
F1 Ta1 K1 106.3(4) . 1_556 ?
F1 Ta1 K1 42.3(4) 10_557 1_556 ?
F4 Ta1 K1 49.57(12) . 1_556 ?
F5 Ta1 K1 98.0(9) . 1_556 ?
F2 Ta1 K1 43.9(9) 10_557 1_556 ?
F2 Ta1 K1 110.5(8) . 1_556 ?
K1 Ta1 K1 98.70(14) . 1_556 ?
F3 Ta1 K1 41.5(7) . 9_556 ?
F3 Ta1 K1 41.5(7) 10_557 9_556 ?
F1 Ta1 K1 105.2(4) . 9_556 ?
F1 Ta1 K1 105.2(4) 10_557 9_556 ?
F4 Ta1 K1 177.7(11) . 9_556 ?
F5 Ta1 K1 69.9(15) . 9_556 ?
F2 Ta1 K1 111.6(7) 10_557 9_556 ?
F2 Ta1 K1 111.6(7) . 9_556 ?
K1 Ta1 K1 130.21(8) . 9_556 ?
K1 Ta1 K1 130.21(8) 1_556 9_556 ?
F3 Ta1 K3 118.9(6) . 2 ?
F3 Ta1 K3 118.9(6) 10_557 2 ?
F1 Ta1 K3 42.5(4) . 2 ?
F1 Ta1 K3 42.5(4) 10_557 2 ?
F4 Ta1 K3 61.8(12) . 2 ?
F5 Ta1 K3 46.1(15) . 2 ?
F2 Ta1 K3 112.5(8) 10_557 2 ?
F2 Ta1 K3 112.5(8) . 2 ?
K1 Ta1 K3 68.84(16) . 2 ?
K1 Ta1 K3 68.84(16) 1_556 2 ?
K1 Ta1 K3 116.0(3) 9_556 2 ?
F6 Ta2 F6 75.2(16) 12_657 3_655 ?
F6 Ta2 F6 86.6(12) 12_657 10_557 ?
F6 Ta2 F6 133.3(5) 3_655 10_557 ?
F6 Ta2 F6 133.3(5) 12_657 . ?
F6 Ta2 F6 86.6(12) 3_655 . ?
F6 Ta2 F6 75.2(16) 10_557 . ?
F6 Ta2 F6 86.6(12) 12_657 8_667 ?
F6 Ta2 F6 133.3(5) 3_655 8_667 ?
F6 Ta2 F6 86.6(12) 10_557 8_667 ?
F6 Ta2 F6 133.3(5) . 8_667 ?
F6 Ta2 F6 133.3(5) 12_657 5_665 ?
F6 Ta2 F6 86.6(12) 3_655 5_665 ?
F6 Ta2 F6 133.3(5) 10_557 5_665 ?
F6 Ta2 F6 86.6(12) . 5_665 ?
F6 Ta2 F6 75.2(16) 8_667 5_665 ?
F6 Ta2 K1 37.7(8) 12_657 2_655 ?
F6 Ta2 K1 37.7(8) 3_655 2_655 ?
F6 Ta2 K1 111.5(8) 10_557 2_655 ?
F6 Ta2 K1 111.5(8) . 2_655 ?
F6 Ta2 K1 115.1(8) 8_667 2_655 ?
F6 Ta2 K1 115.1(8) 5_665 2_655 ?
F6 Ta2 K1 115.1(8) 12_657 9_556 ?
F6 Ta2 K1 115.1(8) 3_655 9_556 ?
F6 Ta2 K1 37.7(8) 10_557 9_556 ?
F6 Ta2 K1 37.7(8) . 9_556 ?
F6 Ta2 K1 111.5(8) 8_667 9_556 ?
F6 Ta2 K1 111.5(8) 5_665 9_556 ?
K1 Ta2 K1 120.0 2_655 9_556 ?
F6 Ta2 K1 111.5(8) 12_657 7_666 ?
F6 Ta2 K1 111.5(8) 3_655 7_666 ?
F6 Ta2 K1 115.1(8) 10_557 7_666 ?
F6 Ta2 K1 115.1(8) . 7_666 ?
F6 Ta2 K1 37.7(8) 8_667 7_666 ?
F6 Ta2 K1 37.7(8) 5_665 7_666 ?
K1 Ta2 K1 120.0 2_655 7_666 ?
K1 Ta2 K1 120.000(1) 9_556 7_666 ?
F7 Zr3 F7 133.6(9) 10_556 5 ?
F7 Zr3 F7 133.6(9) 10_556 3 ?
F7 Zr3 F7 86.1(19) 5 3 ?
F7 Zr3 F7 86.1(19) 10_556 12_556 ?
F7 Zr3 F7 133.6(9) 5 12_556 ?
F7 Zr3 F7 76(3) 3 12_556 ?
F7 Zr3 F7 86.1(19) 10_556 8_556 ?
F7 Zr3 F7 76(3) 5 8_556 ?
F7 Zr3 F7 133.6(9) 3 8_556 ?
F7 Zr3 F7 86.1(19) 12_556 8_556 ?
F7 Zr3 F7 76(3) 10_556 . ?
F7 Zr3 F7 86.1(19) 5 . ?
F7 Zr3 F7 86.1(19) 3 . ?
F7 Zr3 F7 133.6(9) 12_556 . ?
F7 Zr3 F7 133.6(9) 8_556 . ?
F7 Zr3 F7 168.3(19) 10_556 7 ?
F7 Zr3 F7 43.6(7) 5 7 ?
F7 Zr3 F7 43.6(7) 3 7 ?
F7 Zr3 F7 102.4(12) 12_556 7 ?
F7 Zr3 F7 102.4(12) 8_556 7 ?
F7 Zr3 F7 92.3(15) . 7 ?
F7 Zr3 F7 43.6(7) 10_556 2 ?
F7 Zr3 F7 168.3(18) 5 2 ?
F7 Zr3 F7 102.4(12) 3 2 ?
F7 Zr3 F7 43.6(7) 12_556 2 ?
F7 Zr3 F7 92.3(15) 8_556 2 ?
F7 Zr3 F7 102.4(12) . 2 ?
F7 Zr3 F7 142.3(9) 7 2 ?
F7 Zr3 F7 43.6(7) 10_556 6 ?
F7 Zr3 F7 102.4(12) 5 6 ?
F7 Zr3 F7 168.3(18) 3 6 ?
F7 Zr3 F7 92.3(15) 12_556 6 ?
F7 Zr3 F7 43.6(7) 8_556 6 ?
F7 Zr3 F7 102.4(12) . 6 ?
F7 Zr3 F7 142.3(9) 7 6 ?
F7 Zr3 F7 68.1(17) 2 6 ?
F7 Zr3 F7 102.4(12) 10_556 9 ?
F7 Zr3 F7 43.6(7) 5 9 ?
F7 Zr3 F7 92.3(15) 3 9 ?
F7 Zr3 F7 168.3(18) 12_556 9 ?
F7 Zr3 F7 102.4(12) 8_556 9 ?
F7 Zr3 F7 43.6(7) . 9 ?
F7 Zr3 F7 68.1(17) 7 9 ?
F7 Zr3 F7 142.3(9) 2 9 ?
F7 Zr3 F7 99(2) 6 9 ?
F7 Zr3 F7 102.4(12) 10_556 11 ?
F7 Zr3 F7 92.3(15) 5 11 ?
F7 Zr3 F7 43.6(7) 3 11 ?
F7 Zr3 F7 102.4(12) 12_556 11 ?
F7 Zr3 F7 168.3(18) 8_556 11 ?
F7 Zr3 F7 43.6(7) . 11 ?
F7 Zr3 F7 68.1(17) 7 11 ?
F7 Zr3 F7 99(2) 2 11 ?
F7 Zr3 F7 142.3(9) 6 11 ?
F7 Zr3 F7 68.1(17) 9 11 ?
F7 Zr3 F7 92.3(15) 10_556 4 ?
F7 Zr3 F7 102.4(12) 5 4 ?
F7 Zr3 F7 102.4(12) 3 4 ?
F7 Zr3 F7 43.6(7) 12_556 4 ?
F7 Zr3 F7 43.6(7) 8_556 4 ?
F7 Zr3 F7 168.3(18) . 4 ?
F7 Zr3 F7 99(2) 7 4 ?
F7 Zr3 F7 68.1(17) 2 4 ?
F7 Zr3 F7 68.1(17) 6 4 ?
F7 Zr3 F7 142.3(9) 9 4 ?
F7 Zr3 F7 142.3(9) 11 4 ?
F6 K1 F6 52.2(12) 11_556 2_554 ?
F6 K1 F1 168.3(7) 11_556 10_556 ?
F6 K1 F1 117.7(7) 2_554 10_556 ?
F6 K1 F1 117.7(7) 11_556 . ?
F6 K1 F1 168.3(7) 2_554 . ?
F1 K1 F1 71.7(7) 10_556 . ?
F6 K1 F3 98.9(7) 11_556 2_554 ?
F6 K1 F3 77.0(7) 2_554 2_554 ?
F1 K1 F3 82.8(5) 10_556 2_554 ?
F1 K1 F3 112.3(6) . 2_554 ?
F6 K1 F3 77.0(7) 11_556 11_556 ?
F6 K1 F3 98.9(7) 2_554 11_556 ?
F1 K1 F3 112.3(6) 10_556 11_556 ?
F1 K1 F3 82.8(5) . 11_556 ?
F3 K1 F3 51.0(10) 2_554 11_556 ?
F6 K1 F2 86.2(9) 11_556 . ?
F6 K1 F2 113.9(9) 2_554 . ?
F1 K1 F2 94.2(7) 10_556 . ?
F1 K1 F2 56.4(7) . . ?
F3 K1 F2 168.6(8) 2_554 . ?
F3 K1 F2 121.3(10) 11_556 . ?
F6 K1 F2 113.9(9) 11_556 10_556 ?
F6 K1 F2 86.2(9) 2_554 10_556 ?
F1 K1 F2 56.4(7) 10_556 10_556 ?
F1 K1 F2 94.2(7) . 10_556 ?
F3 K1 F2 121.3(10) 2_554 10_556 ?
F3 K1 F2 168.6(8) 11_556 10_556 ?
F2 K1 F2 64.8(15) . 10_556 ?
F6 K1 F4 70.7(10) 11_556 . ?
F6 K1 F4 121.9(10) 2_554 . ?
F1 K1 F4 117.6(8) 10_556 . ?
F1 K1 F4 47.2(9) . . ?
F3 K1 F4 126.2(9) 2_554 . ?
F3 K1 F4 75.5(9) 11_556 . ?
F2 K1 F4 46.0(10) . . ?
F2 K1 F4 110.6(11) 10_556 . ?
F6 K1 F4 121.9(10) 11_556 1_554 ?
F6 K1 F4 70.7(10) 2_554 1_554 ?
F1 K1 F4 47.2(9) 10_556 1_554 ?
F1 K1 F4 117.6(8) . 1_554 ?
F3 K1 F4 75.5(9) 2_554 1_554 ?
F3 K1 F4 126.2(9) 11_556 1_554 ?
F2 K1 F4 110.6(11) . 1_554 ?
F2 K1 F4 46.0(10) 10_556 1_554 ?
F4 K1 F4 155.3(14) . 1_554 ?
F6 K1 Zr2 26.1(6) 11_556 7_666 ?
F6 K1 Zr2 26.1(6) 2_554 7_666 ?
F1 K1 Zr2 143.7(3) 10_556 7_666 ?
F1 K1 Zr2 143.7(3) . 7_666 ?
F3 K1 Zr2 86.3(4) 2_554 7_666 ?
F3 K1 Zr2 86.3(4) 11_556 7_666 ?
F2 K1 Zr2 102.2(6) . 7_666 ?
F2 K1 Zr2 102.2(6) 10_556 7_666 ?
F4 K1 Zr2 96.6(8) . 7_666 ?
F4 K1 Zr2 96.6(8) 1_554 7_666 ?
F6 K1 Ta2 26.1(6) 11_556 7_666 ?
F6 K1 Ta2 26.1(6) 2_554 7_666 ?
F1 K1 Ta2 143.7(3) 10_556 7_666 ?
F1 K1 Ta2 143.7(3) . 7_666 ?
F3 K1 Ta2 86.3(4) 2_554 7_666 ?
F3 K1 Ta2 86.3(4) 11_556 7_666 ?
F2 K1 Ta2 102.2(6) . 7_666 ?
F2 K1 Ta2 102.2(6) 10_556 7_666 ?
F4 K1 Ta2 96.6(8) . 7_666 ?
F4 K1 Ta2 96.6(8) 1_554 7_666 ?
Zr2 K1 Ta2 0.0 7_666 7_666 ?
F2 K2 F2 60.3(15) 10_556 . ?
F2 K2 F3 47.4(7) 10_556 10_556 ?
F2 K2 F3 85.0(8) . 10_556 ?
F2 K2 F3 85.0(8) 10_556 . ?
F2 K2 F3 47.4(7) . . ?
F3 K2 F3 71.7(9) 10_556 . ?
F2 K2 F2 90.7(6) 10_556 7_666 ?
F2 K2 F2 62.3(10) . 7_666 ?
F3 K2 F2 137.2(7) 10_556 7_666 ?
F3 K2 F2 100.3(8) . 7_666 ?
F2 K2 F2 62.3(10) 10_556 4_664 ?
F2 K2 F2 90.7(6) . 4_664 ?
F3 K2 F2 100.3(8) 10_556 4_664 ?
F3 K2 F2 137.2(7) . 4_664 ?
F2 K2 F2 56.6(14) 7_666 4_664 ?
F2 K2 F6 165.5(8) 10_556 5_665 ?
F2 K2 F6 112.0(9) . 5_665 ?
F3 K2 F6 146.9(7) 10_556 5_665 ?
F3 K2 F6 98.4(7) . 5_665 ?
F2 K2 F6 74.8(7) 7_666 5_665 ?
F2 K2 F6 107.4(8) 4_664 5_665 ?
F2 K2 F6 112.0(9) 10_556 8_666 ?
F2 K2 F6 165.5(8) . 8_666 ?
F3 K2 F6 98.4(7) 10_556 8_666 ?
F3 K2 F6 146.9(7) . 8_666 ?
F2 K2 F6 107.4(8) 7_666 8_666 ?
F2 K2 F6 74.8(7) 4_664 8_666 ?
F6 K2 F6 72.4(10) 5_665 8_666 ?
F2 K2 F4 104.5(8) 10_556 7_666 ?
F2 K2 F4 104.5(8) . 7_666 ?
F3 K2 F4 141.1(5) 10_556 7_666 ?
F3 K2 F4 141.1(5) . 7_666 ?
F2 K2 F4 43.2(8) 7_666 7_666 ?
F2 K2 F4 43.2(8) 4_664 7_666 ?
F6 K2 F4 64.2(7) 5_665 7_666 ?
F6 K2 F4 64.2(7) 8_666 7_666 ?
F2 K2 F6 144.0(7) 10_556 . ?
F2 K2 F6 105.8(8) . . ?
F3 K2 F6 101.7(6) 10_556 . ?
F3 K2 F6 65.0(6) . . ?
F2 K2 F6 112.9(8) 7_666 . ?
F2 K2 F6 153.5(8) 4_664 . ?
F6 K2 F6 47.5(9) 5_665 . ?
F6 K2 F6 87.4(9) 8_666 . ?
F4 K2 F6 111.3(7) 7_666 . ?
F2 K2 F6 105.8(8) 10_556 10_556 ?
F2 K2 F6 144.0(7) . 10_556 ?
F3 K2 F6 65.0(6) 10_556 10_556 ?
F3 K2 F6 101.7(6) . 10_556 ?
F2 K2 F6 153.5(8) 7_666 10_556 ?
F2 K2 F6 112.9(8) 4_664 10_556 ?
F6 K2 F6 87.4(9) 5_665 10_556 ?
F6 K2 F6 47.5(9) 8_666 10_556 ?
F4 K2 F6 111.3(8) 7_666 10_556 ?
F6 K2 F6 64.6(9) . 10_556 ?
F2 K2 Ta1 81.4(6) 10_556 7_666 ?
F2 K2 Ta1 81.4(6) . 7_666 ?
F3 K2 Ta1 126.3(4) 10_556 7_666 ?
F3 K2 Ta1 126.3(4) . 7_666 ?
F2 K2 Ta1 29.1(7) 7_666 7_666 ?
F2 K2 Ta1 29.1(7) 4_664 7_666 ?
F6 K2 Ta1 85.4(5) 5_665 7_666 ?
F6 K2 Ta1 85.4(5) 8_666 7_666 ?
F4 K2 Ta1 26.9(7) 7_666 7_666 ?
F6 K2 Ta1 132.0(5) . 7_666 ?
F6 K2 Ta1 132.0(5) 10_556 7_666 ?
F7 K3 F7 58(2) . 10_556 ?
F7 K3 F1 110.9(12) . . ?
F7 K3 F1 77.9(11) 10_556 . ?
F7 K3 F1 77.9(11) . 10_556 ?
F7 K3 F1 110.9(12) 10_556 10_556 ?
F1 K3 F1 71.1(7) . 10_556 ?
F7 K3 F1 91.3(12) . 6_554 ?
F7 K3 F1 118.5(12) 10_556 6_554 ?
F1 K3 F1 157.5(8) . 6_554 ?
F1 K3 F1 112.46(18) 10_556 6_554 ?
F7 K3 F1 118.5(12) . 9_556 ?
F7 K3 F1 91.3(12) 10_556 9_556 ?
F1 K3 F1 112.46(18) . 9_556 ?
F1 K3 F1 157.5(8) 10_556 9_556 ?
F1 K3 F1 55.6(7) 6_554 9_556 ?
F7 K3 F5 80.4(15) . 9_556 ?
F7 K3 F5 80.4(15) 10_556 9_556 ?
F1 K3 F5 144.1(4) . 9_556 ?
F1 K3 F5 144.1(4) 10_556 9_556 ?
F1 K3 F5 39.9(8) 6_554 9_556 ?
F1 K3 F5 39.9(8) 9_556 9_556 ?
F7 K3 F5 61.2(15) . 1_554 ?
F7 K3 F5 117.3(16) 10_556 1_554 ?
F1 K3 F5 110.1(11) . 1_554 ?
F1 K3 F5 39.1(11) 10_556 1_554 ?
F1 K3 F5 77.3(11) 6_554 1_554 ?
F1 K3 F5 132.6(11) 9_556 1_554 ?
F5 K3 F5 105.1(11) 9_556 1_554 ?
F7 K3 F5 117.3(16) . . ?
F7 K3 F5 61.2(16) 10_556 . ?
F1 K3 F5 39.1(11) . . ?
F1 K3 F5 110.1(11) 10_556 . ?
F1 K3 F5 132.6(11) 6_554 . ?
F1 K3 F5 77.3(11) 9_556 . ?
F5 K3 F5 105.1(11) 9_556 . ?
F5 K3 F5 149(2) 1_554 . ?
F7 K3 F3 114.5(12) . 10_556 ?
F7 K3 F3 162.0(11) 10_556 10_556 ?
F1 K3 F3 91.0(6) . 10_556 ?
F1 K3 F3 51.5(5) 10_556 10_556 ?
F1 K3 F3 76.4(6) 6_554 10_556 ?
F1 K3 F3 106.1(6) 9_556 10_556 ?
F5 K3 F3 115.9(10) 9_556 10_556 ?
F5 K3 F3 53.2(12) 1_554 10_556 ?
F5 K3 F3 117.5(13) . 10_556 ?
F7 K3 F3 162.0(11) . . ?
F7 K3 F3 114.5(12) 10_556 . ?
F1 K3 F3 51.5(5) . . ?
F1 K3 F3 91.0(6) 10_556 . ?
F1 K3 F3 106.1(6) 6_554 . ?
F1 K3 F3 76.4(6) 9_556 . ?
F5 K3 F3 115.9(10) 9_556 . ?
F5 K3 F3 117.5(13) 1_554 . ?
F5 K3 F3 53.2(12) . . ?
F3 K3 F3 66.8(9) 10_556 . ?
F7 K3 F7 28.4(12) . 9 ?
F7 K3 F7 69.5(13) 10_556 9 ?
F1 K3 F7 138.1(9) . 9 ?
F1 K3 F7 96.5(9) 10_556 9 ?
F1 K3 F7 64.3(8) 6_554 9 ?
F1 K3 F7 94.2(9) 9_556 9 ?
F5 K3 F7 54.4(12) 9_556 9 ?
F5 K3 F7 65.8(14) 1_554 9 ?
F5 K3 F7 129.5(14) . 9 ?
F3 K3 F7 112.7(10) 10_556 9 ?
F3 K3 F7 169.6(8) . 9 ?
Ta1 F1 K3 115.1(7) . . ?
Ta1 F1 K1 108.9(6) . . ?
K3 F1 K1 108.5(6) . . ?
Ta1 F1 K3 109.5(7) . 2 ?
K3 F1 K3 109.6(8) . 2 ?
K1 F1 K3 104.6(6) . 2 ?
Ta1 F2 K1 105.4(12) . . ?
Ta1 F2 K2 113.1(10) . . ?
K1 F2 K2 117.1(14) . . ?
Ta1 F2 K2 104.4(15) . 7_666 ?
K1 F2 K2 97.2(7) . 7_666 ?
K2 F2 K2 117.7(10) . 7_666 ?
Ta1 F3 K1 112.0(11) . 9_556 ?
Ta1 F3 K2 119.7(8) . . ?
K1 F3 K2 111.6(7) 9_556 . ?
Ta1 F3 K3 103.7(8) . . ?
K1 F3 K3 96.1(5) 9_556 . ?
K2 F3 K3 110.8(8) . . ?
Ta1 F4 K1 101.4(8) . . ?
Ta1 F4 K1 101.4(8) . 1_556 ?
K1 F4 K1 155.3(14) . 1_556 ?
Ta1 F4 K2 105.7(14) . 7_666 ?
K1 F4 K2 91.3(8) . 7_666 ?
K1 F4 K2 91.3(8) 1_556 7_666 ?
Ta1 F5 K3 101(2) . 2 ?
Ta1 F5 K3 98.9(12) . 1_556 ?
K3 F5 K3 100.7(11) 2 1_556 ?
Ta1 F5 K3 98.9(12) . . ?
K3 F5 K3 100.7(11) 2 . ?
K3 F5 K3 149(2) 1_556 . ?
Ta2 F6 K1 116.2(12) . 9_556 ?
Ta2 F6 K2 117.1(11) . 3_655 ?
K1 F6 K2 101.7(8) 9_556 3_655 ?
Ta2 F6 K2 104.4(10) . . ?
K1 F6 K2 105.6(8) 9_556 . ?
K2 F6 K2 111.5(8) 3_655 . ?
F7 F7 F7 107(3) 9 11 ?
F7 F7 Zr3 82.1(18) 9 . ?
F7 F7 Zr3 82.1(18) 11 . ?
F7 F7 Zr3 54(2) 9 7 ?
F7 F7 Zr3 54(2) 11 7 ?
Zr3 F7 Zr3 87.7(15) . 7 ?
F7 F7 K3 107(3) 9 . ?
F7 F7 K3 145(3) 11 . ?
Zr3 F7 K3 110(2) . . ?
Zr3 F7 K3 153(2) 7 . ?
F7 F7 K3 124(4) 9 2_554 ?
F7 F7 K3 45(2) 11 2_554 ?
Zr3 F7 K3 123.7(17) . 2_554 ?
Zr3 F7 K3 76.5(12) 7 2_554 ?
K3 F7 K3 107.6(15) . 2_554 ?

loop_
_geom_bond_atom_site_label_1
_geom_bond_atom_site_label_2
_geom_bond_distance
_geom_bond_site_symmetry_2
_geom_bond_publ_flag
Ta1 F3 1.89(2) . ?
Ta1 F3 1.89(2) 10_557 ?
Ta1 F1 1.958(15) . ?
Ta1 F1 1.958(15) 10_557 ?
Ta1 F4 1.90(4) . ?
Ta1 F5 2.18(6) . ?
Ta1 F2 2.04(4) 10_557 ?
Ta1 F2 2.04(4) . ?
Ta1 K1 3.847(4) . ?
Ta1 K1 3.847(4) 1_556 ?
Ta1 K1 3.934(6) 9_556 ?
Ta1 K3 3.939(8) 2 ?
Ta2 F6 1.87(3) 12_657 ?
Ta2 F6 1.87(3) 3_655 ?
Ta2 F6 1.87(3) 10_557 ?
Ta2 F6 1.87(3) . ?
Ta2 F6 1.87(3) 8_667 ?
Ta2 F6 1.87(3) 5_665 ?
Ta2 K1 3.811(6) 2_655 ?
Ta2 K1 3.811(6) 9_556 ?
Ta2 K1 3.811(6) 7_666 ?
Zr3 F7 1.89(4) 10_556 ?
Zr3 F7 1.89(4) 5 ?
Zr3 F7 1.89(4) 3 ?
Zr3 F7 1.89(4) 12_556 ?
Zr3 F7 1.89(4) 8_556 ?
Zr3 F7 1.89(4) . ?
Zr3 F7 2.30(4) 7 ?
Zr3 F7 2.30(4) 2 ?
Zr3 F7 2.30(4) 6 ?
Zr3 F7 2.30(4) 9 ?
Zr3 F7 2.30(4) 11 ?
Zr3 F7 2.30(4) 4 ?
K1 F6 2.60(3) 11_556 ?
K1 F6 2.60(3) 2_554 ?
K1 F1 2.736(16) 10_556 ?
K1 F1 2.736(16) . ?
K1 F3 2.81(2) 2_554 ?
K1 F3 2.81(2) 11_556 ?
K1 F2 2.77(3) . ?
K1 F2 2.77(3) 10_556 ?
K1 F4 2.988(8) . ?
K1 F4 2.988(8) 1_554 ?
K1 Zr2 3.811(6) 7_666 ?
K1 Ta2 3.811(6) 7_666 ?
K2 F2 2.95(3) 10_556 ?
K2 F2 2.95(3) . ?
K2 F3 2.92(2) 10_556 ?
K2 F3 2.92(2) . ?
K2 F2 3.03(3) 7_666 ?
K2 F2 3.03(3) 4_664 ?
K2 F6 3.01(3) 5_665 ?
K2 F6 3.01(3) 8_666 ?
K2 F4 3.10(4) 7_666 ?
K2 F6 3.33(3) . ?
K2 F6 3.33(3) 10_556 ?
K2 Ta1 4.050(7) 7_666 ?
K3 F7 2.38(4) . ?
K3 F7 2.38(4) 10_556 ?
K3 F1 2.754(16) . ?
K3 F1 2.754(16) 10_556 ?
K3 F1 2.826(16) 6_554 ?
K3 F1 2.826(16) 9_556 ?
K3 F5 2.89(6) 9_556 ?
K3 F5 3.030(15) 1_554 ?
K3 F5 3.030(15) . ?
K3 F3 3.10(2) 10_556 ?
K3 F3 3.10(2) . ?
K3 F7 3.23(5) 9 ?
F1 K3 2.826(16) 2 ?
F2 K2 3.03(3) 7_666 ?
F3 K1 2.81(2) 9_556 ?
F4 K1 2.988(8) 1_556 ?
F4 K2 3.10(4) 7_666 ?
F5 K3 2.89(6) 2 ?
F5 K3 3.030(15) 1_556 ?
F6 K1 2.60(3) 9_556 ?
F6 K2 3.01(3) 3_655 ?
F7 F7 1.60(5) 9 ?
F7 F7 1.60(5) 11 ?
F7 Zr3 2.30(4) 7 ?
F7 K3 3.23(5) 2_554 ?
